data_7101343
loop_
_publ_author_name
A.Muller
L.Toma
H.Bogge
M.Henry
E.T.K.Haupt
A.Mix
'F.L. Sousa'

_publ_section_title
;
Different types of reactions inside a porous
nanocapsule/artificial cell: structuring encapsulates being directed by
internal surface deprotonations
;
_journal_issue 32
_journal_name_full 'Chemical Communications'
_journal_paper_doi 10.1039/b604557j
_journal_year 2006
_chemical_formula_sum 'C64 H946 Mo132 N42 O872'
_chemical_formula_weight 28926.71
_chemical_name_systematic
;
?
;
_space_group_IT_number 148
_symmetry_cell_setting rhombohedral
_symmetry_space_group_name_Hall '-R 3'
_symmetry_space_group_name_H-M 'R -3 :H'
_atom_sites_solution_primary direct
_atom_sites_solution_secondary difmap
_audit_creation_method SHELXL-97
_cell_angle_alpha 90.00
_cell_angle_beta 90.00
_cell_angle_gamma 120.00
_cell_formula_units_Z 3
_cell_length_a 32.6802(8)
_cell_length_b 32.6802(8)
_cell_length_c 73.440(2)
_cell_measurement_reflns_used 7687
_cell_measurement_temperature 188(2)
_cell_measurement_theta_max 27.00
_cell_measurement_theta_min 2.36
_cell_volume 67926(3)
_computing_cell_refinement 'SAINT (Bruker AXS, 2001)'
_computing_data_collection 'SMART (Bruker AXS, 2001)'
_computing_data_reduction 'SAINT (Bruker AXS, 2001)'
_computing_molecular_graphics 'DIAMOND 2.1 (Crystal Impact, 2001)'
_computing_publication_material 'SHELXL-97 (Sheldrick, 1997)'
_computing_structure_refinement 'SHELXL-97 (Sheldrick, 1997)'
_computing_structure_solution 'SHELXS-97 (Sheldrick, 1997)'
_diffrn_ambient_temperature 188(2)
_diffrn_measured_fraction_theta_full 0.997
_diffrn_measured_fraction_theta_max 0.997
_diffrn_measurement_device_type 'Bruker AXS SMART 1K'
_diffrn_measurement_method omega-scan
_diffrn_radiation_monochromator graphite
_diffrn_radiation_source 'fine-focus sealed tube'
_diffrn_radiation_type MoK\a
_diffrn_radiation_wavelength 0.71073
_diffrn_reflns_av_R_equivalents 0.0310
_diffrn_reflns_av_sigmaI/netI 0.0275
_diffrn_reflns_limit_h_max 18
_diffrn_reflns_limit_h_min -41
_diffrn_reflns_limit_k_max 41
_diffrn_reflns_limit_k_min -40
_diffrn_reflns_limit_l_max 93
_diffrn_reflns_limit_l_min -92
_diffrn_reflns_number 136068
_diffrn_reflns_theta_full 26.99
_diffrn_reflns_theta_max 26.99
_diffrn_reflns_theta_min 1.66
_diffrn_standards_decay_% 0
_diffrn_standards_interval_count 0
_diffrn_standards_interval_time 0
_diffrn_standards_number 0
_exptl_absorpt_coefficient_mu 1.884
_exptl_absorpt_correction_T_max 0.8042
_exptl_absorpt_correction_T_min 0.7026
_exptl_absorpt_correction_type multi-scan
_exptl_absorpt_process_details 'SADABS 2.10 (Bruker AXS, 2003)'
_exptl_crystal_colour brown
_exptl_crystal_density_diffrn 2.121
_exptl_crystal_density_method 'not measured'
_exptl_crystal_description rhombohedral
_exptl_crystal_F_000 42432
_exptl_crystal_size_max 0.20
_exptl_crystal_size_mid 0.20
_exptl_crystal_size_min 0.12
_refine_diff_density_max 1.977
_refine_diff_density_min -1.187
_refine_diff_density_rms 0.190
_refine_ls_extinction_method none
_refine_ls_goodness_of_fit_ref 1.075
_refine_ls_hydrogen_treatment undef
_refine_ls_matrix_type full
_refine_ls_number_parameters 1375
_refine_ls_number_reflns 32868
_refine_ls_number_restraints 0
_refine_ls_restrained_S_all 1.075
_refine_ls_R_factor_all 0.0614
_refine_ls_R_factor_gt 0.0453
_refine_ls_shift/su_max 0.003
_refine_ls_shift/su_mean 0.000
_refine_ls_structure_factor_coef Fsqd
_refine_ls_weighting_details 'calc w=1/[\s^2^(Fo^2^)+(0.0789P)^2^+1205.3284P] where P=(Fo^2^+2Fc^2^)/3'
_refine_ls_weighting_scheme calc
_refine_ls_wR_factor_gt 0.1302
_refine_ls_wR_factor_ref 0.1502
_reflns_number_gt 26266
_reflns_number_total 32868
_reflns_threshold_expression >2sigma(I)
_cod_data_source_file b604557j.txt
_cod_original_sg_symbol_H-M R-3
_cod_database_code 7101343

loop_
_symmetry_equiv_pos_as_xyz
'x, y, z'
'-y, x-y, z'
'-x+y, -x, z'
'x+2/3, y+1/3, z+1/3'
'-y+2/3, x-y+1/3, z+1/3'
'-x+y+2/3, -x+1/3, z+1/3'
'x+1/3, y+2/3, z+2/3'
'-y+1/3, x-y+2/3, z+2/3'
'-x+y+1/3, -x+2/3, z+2/3'
'-x, -y, -z'
'y, -x+y, -z'
'x-y, x, -z'
'-x+2/3, -y+1/3, -z+1/3'
'y+2/3, -x+y+1/3, -z+1/3'
'x-y+2/3, x+1/3, -z+1/3'
'-x+1/3, -y+2/3, -z+2/3'
'y+1/3, -x+y+2/3, -z+2/3'
'x-y+1/3, x+2/3, -z+2/3'

loop_
_atom_site_label
_atom_site_type_symbol
_atom_site_fract_x
_atom_site_fract_y
_atom_site_fract_z
_atom_site_U_iso_or_equiv
_atom_site_adp_type
_atom_site_occupancy
_atom_site_symmetry_multiplicity
_atom_site_calc_flag
_atom_site_refinement_flags
_atom_site_disorder_assembly
_atom_site_disorder_group
M1 Mo 0.596713(19) 0.738060(18) 0.029395(7) 0.02650(11) Uani 1 1 d . . .
M2A Mo 0.68455(3) 0.82290(2) 0.052436(10) 0.0257(2) Uani 0.924(3) 1 d P . .
M2B Mo 0.6663(4) 0.8162(3) 0.05970(14) 0.026(2) Uiso 0.076(3) 1 d P . .
M3A Mo 0.64917(3) 0.690616(19) 0.052497(10) 0.0253(2) Uani 0.964(3) 1 d P . .
M3B Mo 0.6321(6) 0.6885(4) 0.0593(2) 0.012(4) Uiso 0.036(3) 1 d P . .
M4 Mo 0.538184(19) 0.623110(18) 0.022234(7) 0.02637(11) Uani 1 1 d . . .
M5A Mo 0.50461(2) 0.71311(2) 0.003662(13) 0.0258(2) Uani 0.939(4) 1 d P . .
M5B Mo 0.4924(4) 0.7098(3) 0.0120(2) 0.024(3) Uiso 0.061(4) 1 d P . .
M6A Mo 0.59461(3) 0.83672(2) 0.022659(13) 0.0271(3) Uani 0.891(4) 1 d P . .
M6B Mo 0.5798(2) 0.82990(19) 0.03042(11) 0.0222(17) Uiso 0.109(4) 1 d P . .
M7 Mo 0.678262(19) 0.934446(18) 0.053559(7) 0.02725(11) Uani 1 1 d . . .
M8 Mo 0.736690(19) 0.775693(18) 0.086182(7) 0.02671(11) Uani 1 1 d . . .
M9 Mo 0.577489(18) 0.558257(18) 0.053328(7) 0.02628(11) Uani 1 1 d . . .
M10 Mo 0.420707(18) 0.582705(18) -0.000024(7) 0.02625(11) Uani 1 1 d . . .
M11 Mo 0.482560(19) 0.815148(19) 0.000113(7) 0.02713(11) Uani 1 1 d . . .
M12 Mo 0.643292(19) 1.091490(19) 0.134400(7) 0.02699(11) Uani 1 1 d . . .
M13A Mo 0.62534(3) 1.06619(4) 0.090603(9) 0.0266(3) Uani 0.913(4) 1 d P . .
M13B Mo 0.6086(3) 1.0435(4) 0.09393(9) 0.022(2) Uiso 0.087(4) 1 d P . .
M14A Mo 0.55723(3) 1.10895(3) 0.120979(8) 0.0256(2) Uani 0.893(3) 1 d P . .
M14B Mo 0.5420(2) 1.0837(3) 0.12311(7) 0.0246(17) Uiso 0.107(3) 1 d P . .
M15A Mo 0.60364(3) 1.12147(3) 0.170365(8) 0.0255(2) Uani 0.937(3) 1 d P . .
M15B Mo 0.5873(4) 1.0962(5) 0.17067(10) 0.019(3) Uiso 0.063(3) 1 d P . .
M16A Mo 0.70093(4) 1.08750(4) 0.170512(8) 0.0251(3) Uani 0.925(5) 1 d P . .
M16B Mo 0.6840(4) 1.0652(5) 0.17066(10) 0.022(3) Uiso 0.075(5) 1 d P . .
M17A Mo 0.71544(3) 1.05422(3) 0.121144(8) 0.0252(2) Uani 0.930(3) 1 d P . .
M17B Mo 0.6946(4) 1.0301(4) 0.12342(10) 0.022(3) Uiso 0.070(3) 1 d P . .
M18 Mo 0.687612(19) 1.003125(19) 0.073973(7) 0.02719(11) Uani 1 1 d . . .
M19 Mo 0.516027(18) 1.063980(19) 0.073632(7) 0.02748(11) Uani 1 1 d . . .
M20 Mo 0.492698(18) 1.124397(18) 0.160126(7) 0.02547(11) Uani 1 1 d . . .
M21 Mo 0.649335(19) 1.100582(19) 0.214121(7) 0.02715(11) Uani 1 1 d . . .
M22 Mo 0.769627(18) 1.025846(18) 0.160743(7) 0.02515(11) Uani 1 1 d . . .
O1 O 0.54909(17) 0.72499(16) 0.05459(6) 0.0357(10) Uani 1 1 d . . .
O2 O 0.64535(15) 0.75104(14) 0.04871(6) 0.0288(9) Uani 1 1 d . . .
O3 O 0.55775(15) 0.76449(15) 0.01934(6) 0.0294(9) Uani 1 1 d . . .
O4 O 0.59045(15) 0.67639(14) 0.03739(6) 0.0270(9) Uani 1 1 d . . .
O5 O 0.53642(15) 0.68467(15) 0.01928(6) 0.0291(9) Uani 1 1 d . . .
O6 O 0.62483(15) 0.80529(15) 0.03751(6) 0.0291(9) Uani 1 1 d . . .
O7 O 0.63114(16) 0.74741(16) 0.01108(6) 0.0320(10) Uani 1 1 d . . .
O8 O 0.69103(17) 0.87969(16) 0.05720(6) 0.0347(10) Uani 1 1 d . . .
O9 O 0.71474(17) 0.81345(16) 0.07066(6) 0.0344(10) Uani 1 1 d . . .
O10 O 0.62489(18) 0.79978(18) 0.07557(7) 0.0394(11) Uani 1 1 d . . .
O11 O 0.72126(17) 0.83393(17) 0.03452(7) 0.0381(11) Uani 1 1 d . . .
O12 O 0.62381(16) 0.62889(15) 0.05727(6) 0.0333(10) Uani 1 1 d . . .
O13 O 0.69049(16) 0.71978(16) 0.07077(6) 0.0322(10) Uani 1 1 d . . .
O14 O 0.68504(17) 0.69863(17) 0.03463(7) 0.0370(10) Uani 1 1 d . . .
O15 O 0.59345(18) 0.68319(18) 0.07576(7) 0.0406(11) Uani 1 1 d . . .
O16 O 0.47928(15) 0.59085(15) 0.01325(6) 0.0327(10) Uani 1 1 d . . .
O17 O 0.57196(17) 0.63044(17) 0.00358(6) 0.0369(10) Uani 1 1 d . . .
O18 O 0.54536(16) 0.58078(15) 0.03524(6) 0.0330(10) Uani 1 1 d . . .
O19 O 0.49577(17) 0.62312(18) 0.04906(7) 0.0404(11) Uani 1 1 d . . .
O20 O 0.45519(16) 0.65516(15) 0.00010(7) 0.0336(10) Uani 1 1 d . . .
O21 O 0.48135(16) 0.75177(15) 0.00015(7) 0.0339(10) Uani 1 1 d . . .
O22 O 0.53748(18) 0.72196(18) -0.01531(7) 0.0391(11) Uani 1 1 d . . .
O23 O 0.46607(18) 0.70265(18) 0.03265(7) 0.0425(12) Uani 1 1 d . . .
O24 O 0.54531(17) 0.83997(16) 0.01376(7) 0.0365(10) Uani 1 1 d . . .
O25 O 0.62628(17) 0.88892(16) 0.03596(7) 0.0349(10) Uani 1 1 d . . .
O26 O 0.62928(18) 0.84858(18) 0.00406(7) 0.0401(11) Uani 1 1 d . . .
O27 O 0.54571(19) 0.81140(19) 0.04931(7) 0.0434(12) Uani 1 1 d . . .
O28 O 0.64346(16) 0.96805(16) 0.05461(6) 0.0344(10) Uani 1 1 d . . .
O29 O 0.71065(16) 0.95903(16) 0.07665(6) 0.0319(9) Uani 1 1 d . . .
O30 O 0.72028(17) 0.96432(16) 0.03790(7) 0.0374(10) Uani 1 1 d . . .
O31 O 0.61822(19) 0.88483(17) 0.07377(8) 0.0477(13) Uani 1 1 d . C .
O32 O 0.73162(16) 0.72934(15) 0.10400(6) 0.0323(10) Uani 1 1 d . . .
O33 O 0.75717(16) 0.82687(15) 0.10375(6) 0.0316(9) Uani 1 1 d . . .
O34 O 0.78629(17) 0.78928(18) 0.07437(7) 0.0384(11) Uani 1 1 d . . .
O35 O 0.66317(17) 0.7555(2) 0.09966(7) 0.0440(12) Uani 1 1 d . . .
O36 O 0.59950(16) 0.54860(15) 0.07663(6) 0.0327(10) Uani 1 1 d . . .
O37 O 0.51773(16) 0.49923(15) 0.05408(6) 0.0319(9) Uani 1 1 d . . .
O38 O 0.60994(17) 0.54878(17) 0.03778(6) 0.0357(10) Uani 1 1 d . . .
O39 O 0.5351(2) 0.57988(18) 0.07294(7) 0.0456(13) Uani 1 1 d . A .
O40 O 0.36324(16) 0.58529(15) -0.00391(7) 0.0331(10) Uani 1 1 d . . .
O41 O 0.38836(15) 0.51922(16) 0.01014(6) 0.0325(10) Uani 1 1 d . . .
O42 O 0.43725(17) 0.57597(17) -0.02109(6) 0.0375(11) Uani 1 1 d . . .
O43 O 0.40734(18) 0.59935(19) 0.02973(7) 0.0445(12) Uani 1 1 d . B .
O44 O 0.50568(17) 0.83261(17) -0.02079(7) 0.0377(11) Uani 1 1 d . . .
O45 O 0.4567(2) 0.7875(2) 0.02978(7) 0.0472(13) Uani 1 1 d . . .
O46 O 0.64507(16) 1.09413(16) 0.16181(6) 0.0309(9) Uani 1 1 d . . .
O47 O 0.59137(15) 1.10235(16) 0.14331(6) 0.0293(9) Uani 1 1 d . . .
O48 O 0.59980(15) 1.08197(16) 0.11353(6) 0.0299(9) Uani 1 1 d . . .
O49 O 0.65890(15) 1.06170(16) 0.11366(6) 0.0283(9) Uani 1 1 d . . .
O50 O 0.58697(17) 1.01331(18) 0.14024(7) 0.0383(11) Uani 1 1 d . . .
O51 O 0.68697(15) 1.06956(16) 0.14350(6) 0.0298(9) Uani 1 1 d . . .
O52 O 0.68399(16) 1.14775(16) 0.13028(6) 0.0321(10) Uani 1 1 d . . .
O53 O 0.57456(17) 1.05766(18) 0.07821(6) 0.0368(11) Uani 1 1 d . . .
O54 O 0.64590(17) 1.03242(17) 0.07868(6) 0.0359(10) Uani 1 1 d . . .
O55 O 0.66602(18) 1.12269(17) 0.08520(7) 0.0398(11) Uani 1 1 d . . .
O56 O 0.56920(18) 0.98890(18) 0.10194(7) 0.0426(12) Uani 1 1 d . . .
O57 O 0.52617(16) 1.08851(17) 0.09986(6) 0.0334(10) Uani 1 1 d . . .
O58 O 0.51578(16) 1.11291(18) 0.13582(6) 0.0348(10) Uani 1 1 d . . .
O59 O 0.59674(18) 1.16609(17) 0.11657(7) 0.0389(11) Uani 1 1 d . . .
O60 O 0.50871(17) 1.02637(18) 0.12855(7) 0.0411(11) Uani 1 1 d . . .
O61 O 0.54965(15) 1.12300(17) 0.17095(6) 0.0320(10) Uani 1 1 d . . .
O62 O 0.61450(17) 1.11256(18) 0.19349(6) 0.0345(10) Uani 1 1 d . . .
O63 O 0.64469(17) 1.17920(17) 0.16687(7) 0.0381(11) Uani 1 1 d . . .
O64 O 0.54959(18) 1.03769(18) 0.17214(7) 0.0425(12) Uani 1 1 d . . .
O65 O 0.73518(16) 1.05845(17) 0.17126(6) 0.0325(10) Uani 1 1 d . . .
O66 O 0.68389(17) 1.08809(18) 0.19358(6) 0.0361(10) Uani 1 1 d . . .
O67 O 0.74301(17) 1.14467(16) 0.16709(7) 0.0374(10) Uani 1 1 d . . .
O68 O 0.63668(18) 1.00792(18) 0.17233(7) 0.0414(11) Uani 1 1 d . . .
O69 O 0.74462(17) 1.03400(17) 0.13633(6) 0.0339(10) Uani 1 1 d . . .
O70 O 0.71093(16) 1.02459(16) 0.10010(6) 0.0319(10) Uani 1 1 d . . .
O71 O 0.75788(16) 1.11041(17) 0.11685(7) 0.0366(10) Uani 1 1 d . . .
O72 O 0.64863(18) 0.97797(17) 0.12851(7) 0.0390(11) Uani 1 1 d . . .
O73 O 0.73207(17) 1.04971(16) 0.06322(7) 0.0373(10) Uani 1 1 d . . .
O74 O 0.62635(19) 0.94450(18) 0.09153(7) 0.0477(13) Uani 1 1 d . C .
O75 O 0.54390(17) 1.11681(16) 0.06315(6) 0.0365(10) Uani 1 1 d . . .
O76 O 0.48442(19) 0.99357(19) 0.09071(8) 0.0496(14) Uani 1 1 d . . .
O77 O 0.76708(16) 1.00169(16) 0.18507(6) 0.0315(9) Uani 1 1 d . . .
O78 O 0.77746(16) 0.97718(15) 0.14865(6) 0.0306(9) Uani 1 1 d . . .
O79 O 0.51795(16) 1.18333(16) 0.15836(7) 0.0357(10) Uani 1 1 d . . .
O80 O 0.46579(18) 1.04291(17) 0.16137(8) 0.0465(13) Uani 1 1 d . D .
O81 O 0.69089(18) 1.15768(17) 0.21801(7) 0.0393(11) Uani 1 1 d . . .
O82 O 0.5937(2) 1.02374(18) 0.20500(7) 0.0463(13) Uani 1 1 d . E .
O83 O 0.82347(16) 1.07437(16) 0.15974(7) 0.0338(10) Uani 1 1 d . . .
O84 O 0.69100(17) 0.96365(18) 0.16120(8) 0.0475(13) Uani 1 1 d . . .
C1 C 0.5124(4) 0.5535(3) 0.08608(13) 0.061(3) Uani 1 1 d . . .
C3 C 0.3674(3) 0.5761(3) 0.03649(11) 0.055(2) Uani 1 1 d . . .
C5 C 0.6087(3) 0.9022(3) 0.08717(13) 0.057(2) Uani 1 1 d . . .
C7 C 0.4253(3) 1.0157(3) 0.16648(15) 0.058(2) Uani 1 1 d . . .
C9 C 0.5720(3) 0.9931(3) 0.21674(12) 0.054(2) Uani 1 1 d . . .
C2A C 0.4951(8) 0.5774(8) 0.1008(3) 0.062(5) Uiso 0.50 1 d P A 1
O85A O 0.4744(7) 0.5520(6) 0.1145(2) 0.089(5) Uiso 0.50 1 d P A 1
O86A O 0.4994(7) 0.6158(6) 0.0964(2) 0.085(5) Uiso 0.50 1 d P A 1
C4A C 0.3599(7) 0.5996(8) 0.0544(3) 0.060(5) Uiso 0.50 1 d P B 1
O87A O 0.3968(6) 0.6323(6) 0.0616(2) 0.082(4) Uiso 0.50 1 d P B 1
O88A O 0.3197(7) 0.5794(7) 0.0614(3) 0.095(5) Uiso 0.50 1 d P B 1
C6A C 0.5772(7) 0.8650(6) 0.1023(3) 0.050(4) Uiso 0.50 1 d P C 1
O89A O 0.5595(6) 0.8231(6) 0.0985(2) 0.076(4) Uiso 0.50 1 d P C 1
O90A O 0.5688(6) 0.8807(6) 0.1164(2) 0.082(4) Uiso 0.50 1 d P C 1
C8A C 0.4144(7) 0.9632(7) 0.1720(3) 0.057(4) Uiso 0.50 1 d P D 1
O91A O 0.3742(6) 0.9361(6) 0.1774(2) 0.076(4) Uiso 0.50 1 d P D 1
O92A O 0.4468(6) 0.9549(6) 0.1673(2) 0.082(4) Uiso 0.50 1 d P D 1
C10A C 0.5443(7) 0.9400(7) 0.2093(3) 0.053(4) Uiso 0.50 1 d P E 1
O93A O 0.5442(7) 0.9355(6) 0.1924(2) 0.086(5) Uiso 0.50 1 d P E 1
O94A O 0.5233(6) 0.9087(6) 0.2210(2) 0.077(4) Uiso 0.50 1 d P E 1
C2B C 0.4729(8) 0.5633(7) 0.0948(3) 0.058(4) Uiso 0.50 1 d P A 2
O85B O 0.4477(7) 0.5369(6) 0.1066(2) 0.087(5) Uiso 0.50 1 d P A 2
O86B O 0.4746(6) 0.6002(6) 0.0901(2) 0.073(4) Uiso 0.50 1 d P A 2
C4B C 0.3661(7) 0.5809(7) 0.0586(3) 0.053(4) Uiso 0.50 1 d P B 2
O87B O 0.4020(6) 0.6120(6) 0.0656(2) 0.076(4) Uiso 0.50 1 d P B 2
O88B O 0.3275(6) 0.5560(6) 0.0661(2) 0.084(4) Uiso 0.50 1 d P B 2
C6B C 0.5602(8) 0.8678(8) 0.0966(3) 0.066(5) Uiso 0.50 1 d P C 2
O89B O 0.5397(7) 0.8250(7) 0.0908(3) 0.095(5) Uiso 0.50 1 d P C 2
O90B O 0.5504(6) 0.8853(5) 0.1104(2) 0.073(4) Uiso 0.50 1 d P C 2
C8B C 0.4057(8) 0.9612(7) 0.1621(3) 0.062(5) Uiso 0.50 1 d P D 2
O91B O 0.3648(6) 0.9332(6) 0.1670(2) 0.075(4) Uiso 0.50 1 d P D 2
O92B O 0.4361(7) 0.9518(7) 0.1555(3) 0.092(5) Uiso 0.50 1 d P D 2
C10B C 0.5258(8) 0.9464(7) 0.2098(3) 0.059(5) Uiso 0.50 1 d P E 2
O93B O 0.5218(7) 0.9431(6) 0.1926(2) 0.090(5) Uiso 0.50 1 d P E 2
O94B O 0.5048(6) 0.9164(6) 0.2218(2) 0.081(5) Uiso 0.50 1 d P E 2
O95 O 0.8314(4) 1.1689(4) 0.14695(16) 0.125(4) Uiso 1 1 d . . .
O96 O 0.4170(5) 0.4563(5) 0.00174(19) 0.150(5) Uiso 1 1 d . . .
O97 O 0.4883(4) 1.2538(5) 0.15540(17) 0.138(4) Uiso 1 1 d . . .
O98 O 0.4832(5) 0.4487(5) 0.0236(2) 0.162(5) Uiso 1 1 d . . .
O99 O 0.7924(6) 1.2016(6) 0.2082(2) 0.174(6) Uiso 1 1 d . . .
O100 O 0.6219(5) 1.2424(5) 0.1425(2) 0.167(5) Uiso 1 1 d . . .
O101 O 0.7167(6) 0.6143(6) 0.0300(2) 0.187(6) Uiso 1 1 d . . .
O102 O 0.4789(6) 0.6535(6) -0.0510(2) 0.188(6) Uiso 1 1 d . . .
O103 O 0.4333(8) 0.5182(8) 0.0461(3) 0.237(8) Uiso 1 1 d . . .
O104 O 0.6503(9) 1.2086(9) 0.0842(3) 0.284(11) Uiso 1 1 d . . .
O105 O 0.6689(8) 0.6440(8) 0.1257(3) 0.120(7) Uiso 0.50 1 d P . .
O106 O 0.7119(9) 0.8824(9) 0.0987(4) 0.139(8) Uiso 0.50 1 d P . .
O107 O 0.5956(10) 0.8089(9) -0.0347(4) 0.293(11) Uiso 1 1 d . . .
O108 O 0.7388(8) 0.9042(8) 0.0055(3) 0.243(9) Uiso 1 1 d . . .
O109 O 0.5738(11) 1.2150(11) 0.0541(4) 0.344(15) Uiso 1 1 d . . .
O110 O 0.7475(11) 1.2564(12) 0.1956(4) 0.356(15) Uiso 1 1 d . . .
O111 O 0.5698(8) 1.2871(8) 0.1337(3) 0.260(10) Uiso 1 1 d . . .
O112 O 0.6996(10) 0.9537(10) -0.0041(4) 0.157(10) Uiso 0.50 1 d P . .
O113 O 0.6628(12) 0.5576(12) 0.1078(4) 0.181(12) Uiso 0.50 1 d P . .
O114 O 0.8484(10) 1.0987(10) 0.2029(4) 0.304(12) Uiso 1 1 d . . .
O115 O 0.7736(10) 0.9819(10) 0.1091(4) 0.156(9) Uiso 0.50 1 d P . .
O116 O 0.6226(12) 0.9504(12) -0.0051(5) 0.187(12) Uiso 0.50 1 d P . .
O117 O 0.7639(12) 1.2014(12) 0.0961(5) 0.194(13) Uiso 0.50 1 d P . .
O118 O 0.6214(10) 1.2572(9) 0.1758(4) 0.303(12) Uiso 1 1 d . . .
O119 O 0.6600(10) 1.2361(10) 0.2070(4) 0.305(12) Uiso 1 1 d . . .
O120 O 0.6319(13) 0.7052(13) -0.0257(5) 0.195(13) Uiso 0.50 1 d P . .
O121 O 0.8920(15) 0.8214(15) 0.0842(6) 0.233(17) Uiso 0.50 1 d P . .
O122 O 0.7477(13) 0.7826(13) 0.0055(5) 0.197(13) Uiso 0.50 1 d P . .
O123 O 0.3019(13) 0.6252(12) 0.0081(5) 0.199(13) Uiso 0.50 1 d P . .
O124 O 0.5210(13) 0.8345(13) -0.0607(5) 0.197(13) Uiso 0.50 1 d P . .
O125 O 0.7936(14) 0.7203(14) 0.0441(5) 0.218(15) Uiso 0.50 1 d P . .
O126 O 0.4195(13) 0.4356(13) 0.0525(5) 0.211(14) Uiso 0.50 1 d P . .
O127 O 0.7714(10) 1.1596(10) 0.0806(4) 0.159(10) Uiso 0.50 1 d P . .
O128 O 0.5429(13) 0.6369(13) -0.0392(5) 0.206(14) Uiso 0.50 1 d P . .
O129 O 0.7224(14) 0.7941(14) -0.0271(5) 0.211(15) Uiso 0.50 1 d P . .
O130 O 0.7023(19) 1.277(2) 0.0354(7) 0.30(2) Uiso 0.50 1 d P . .
O131 O 0.5886(15) 0.7294(15) -0.0504(6) 0.238(17) Uiso 0.50 1 d P . .
O132 O 0.752(2) 0.668(3) 0.0586(10) 0.19(3) Uiso 0.25 1 d P . .
O133 O 0.8368(17) 1.2654(17) 0.2334(6) 0.26(2) Uiso 0.50 1 d P . .
O134 O 0.6353(13) 0.9774(13) 0.0142(5) 0.196(13) Uiso 0.50 1 d P . .
O135 O 0.8220(18) 1.3069(18) 0.2130(7) 0.28(2) Uiso 0.50 1 d P . .
O136 O 0.7187(9) 0.9393(9) 0.1162(4) 0.141(8) Uiso 0.50 1 d P . .
O137 O 0.7650(10) 0.9126(10) 0.0874(4) 0.152(9) Uiso 0.50 1 d P . .
O138 O 0.7864(16) 0.8227(16) -0.0543(6) 0.248(18) Uiso 0.50 1 d P . .
O139 O 0.773(2) 1.244(2) 0.0551(8) 0.34(3) Uiso 0.50 1 d P . .
O140 O 0.6667 1.3333 0.0826(12) 0.28(4) Uiso 0.50 3 d SP . .
O146 O 0.8050(19) 0.9462(19) 0.0241(7) 0.29(2) Uiso 0.50 1 d P . .
O147 O 0.3552(18) 0.5641(18) 0.1048(7) 0.29(2) Uiso 0.50 1 d P . .
O152 O 0.6434(11) 0.6396(11) 0.0987(4) 0.170(11) Uiso 0.50 1 d P . .
O148 O 0.7872(10) 0.7977(10) 0.0308(4) 0.154(9) Uiso 0.50 1 d P . .
O149 O 0.7683(19) 1.1199(19) 0.2307(7) 0.29(2) Uiso 0.50 1 d P . .
O151 O 0.8318(18) 1.1458(18) 0.0823(7) 0.28(2) Uiso 0.50 1 d P . .
O155 O 0.4958(18) 0.8556(18) 0.1767(7) 0.28(2) Uiso 0.50 1 d P . .

loop_
_atom_site_aniso_label
_atom_site_aniso_U_11
_atom_site_aniso_U_22
_atom_site_aniso_U_33
_atom_site_aniso_U_23
_atom_site_aniso_U_13
_atom_site_aniso_U_12
M1 0.0275(3) 0.0229(2) 0.0302(3) -0.0019(2) -0.0026(2) 0.0134(2)
M2A 0.0268(4) 0.0220(3) 0.0290(4) -0.0009(2) -0.0020(3) 0.0127(3)
M3A 0.0261(4) 0.0217(3) 0.0284(4) -0.0008(2) -0.0016(3) 0.0121(2)
M4 0.0258(3) 0.0225(2) 0.0309(3) -0.0009(2) -0.0023(2) 0.0122(2)
M5A 0.0254(3) 0.0222(3) 0.0300(5) -0.0011(2) -0.0017(3) 0.0122(2)
M6A 0.0278(4) 0.0226(3) 0.0321(5) -0.0021(3) -0.0041(4) 0.0134(3)
M7 0.0287(3) 0.0229(2) 0.0313(3) -0.0028(2) -0.0013(2) 0.0137(2)
M8 0.0277(3) 0.0247(3) 0.0274(3) -0.0008(2) -0.0022(2) 0.0130(2)
M9 0.0259(3) 0.0220(2) 0.0300(3) 0.00232(19) 0.0011(2) 0.0114(2)
M10 0.0232(2) 0.0238(2) 0.0303(3) -0.0004(2) -0.0002(2) 0.0107(2)
M11 0.0252(3) 0.0249(3) 0.0330(3) -0.0001(2) -0.0005(2) 0.0138(2)
M12 0.0257(3) 0.0310(3) 0.0291(3) -0.0027(2) -0.0022(2) 0.0179(2)
M13A 0.0250(4) 0.0296(5) 0.0290(3) -0.0036(3) -0.0028(3) 0.0165(4)
M14A 0.0228(4) 0.0292(6) 0.0281(3) -0.0014(3) -0.0010(2) 0.0154(4)
M15A 0.0230(4) 0.0297(6) 0.0280(3) 0.0001(2) -0.0003(2) 0.0164(4)
M16A 0.0249(4) 0.0277(6) 0.0276(3) -0.0002(2) -0.0002(2) 0.0168(5)
M17A 0.0243(4) 0.0261(4) 0.0287(3) -0.0024(2) -0.0022(2) 0.0152(4)
M18 0.0282(3) 0.0251(3) 0.0304(3) -0.0034(2) -0.0012(2) 0.0149(2)
M19 0.0226(2) 0.0293(3) 0.0302(3) -0.0022(2) -0.0032(2) 0.0128(2)
M20 0.0203(2) 0.0257(3) 0.0321(3) 0.0014(2) 0.00192(19) 0.0128(2)
M21 0.0272(3) 0.0298(3) 0.0274(3) 0.0022(2) 0.0013(2) 0.0165(2)
M22 0.0243(2) 0.0225(2) 0.0317(3) 0.00084(19) -0.0006(2) 0.0140(2)
O1 0.037(3) 0.031(2) 0.039(3) -0.0012(19) 0.000(2) 0.017(2)
O2 0.031(2) 0.023(2) 0.033(2) -0.0018(17) -0.0054(18) 0.0141(18)
O3 0.030(2) 0.025(2) 0.036(2) -0.0034(17) -0.0039(18) 0.0156(19)
O4 0.028(2) 0.021(2) 0.032(2) -0.0024(16) -0.0052(17) 0.0120(17)
O5 0.028(2) 0.023(2) 0.036(2) -0.0024(17) -0.0051(18) 0.0129(18)
O6 0.029(2) 0.025(2) 0.035(2) -0.0035(17) -0.0081(18) 0.0152(18)
O7 0.030(2) 0.031(2) 0.036(2) -0.0003(18) -0.0006(18) 0.016(2)
O8 0.042(3) 0.025(2) 0.041(3) -0.0046(19) -0.005(2) 0.019(2)
O9 0.038(3) 0.029(2) 0.037(2) -0.0027(19) -0.010(2) 0.018(2)
O10 0.042(3) 0.041(3) 0.038(3) -0.001(2) 0.004(2) 0.022(2)
O11 0.037(3) 0.038(3) 0.040(3) 0.003(2) 0.003(2) 0.019(2)
O12 0.034(2) 0.023(2) 0.039(2) 0.0000(18) -0.0071(19) 0.0115(19)
O13 0.033(2) 0.028(2) 0.035(2) -0.0023(18) -0.0063(19) 0.015(2)
O14 0.036(3) 0.037(3) 0.039(3) -0.001(2) 0.005(2) 0.019(2)
O15 0.042(3) 0.040(3) 0.038(3) -0.001(2) 0.003(2) 0.018(2)
O16 0.027(2) 0.025(2) 0.043(3) 0.0003(19) -0.0073(19) 0.0107(18)
O17 0.037(3) 0.039(3) 0.037(3) -0.005(2) 0.000(2) 0.020(2)
O18 0.030(2) 0.025(2) 0.044(3) 0.0048(19) -0.0033(19) 0.0132(19)
O19 0.037(3) 0.042(3) 0.042(3) 0.005(2) 0.007(2) 0.020(2)
O20 0.028(2) 0.024(2) 0.046(3) -0.0024(19) -0.0055(19) 0.0108(19)
O21 0.035(2) 0.025(2) 0.046(3) -0.0002(19) -0.005(2) 0.017(2)
O22 0.039(3) 0.041(3) 0.038(3) 0.000(2) 0.002(2) 0.020(2)
O23 0.040(3) 0.042(3) 0.048(3) 0.001(2) 0.006(2) 0.022(2)
O24 0.037(3) 0.031(2) 0.047(3) -0.005(2) -0.010(2) 0.021(2)
O25 0.037(3) 0.026(2) 0.044(3) -0.0105(19) -0.011(2) 0.018(2)
O26 0.040(3) 0.039(3) 0.039(3) 0.006(2) 0.004(2) 0.018(2)
O27 0.044(3) 0.046(3) 0.043(3) -0.004(2) 0.003(2) 0.026(2)
O28 0.033(2) 0.035(2) 0.040(3) -0.011(2) -0.0089(19) 0.021(2)
O29 0.037(2) 0.030(2) 0.034(2) -0.0032(18) -0.0034(19) 0.020(2)
O30 0.039(3) 0.031(2) 0.040(3) 0.001(2) 0.004(2) 0.016(2)
O31 0.047(3) 0.029(3) 0.057(3) -0.006(2) 0.018(3) 0.011(2)
O32 0.039(3) 0.025(2) 0.031(2) -0.0019(17) -0.0052(19) 0.014(2)
O33 0.040(3) 0.026(2) 0.031(2) -0.0015(17) -0.0013(19) 0.018(2)
O34 0.034(3) 0.041(3) 0.037(3) 0.001(2) 0.002(2) 0.016(2)
O35 0.032(3) 0.065(4) 0.035(3) -0.002(2) -0.002(2) 0.024(3)
O36 0.036(2) 0.025(2) 0.031(2) 0.0013(17) -0.0029(19) 0.0112(19)
O37 0.028(2) 0.028(2) 0.037(2) 0.0033(18) -0.0021(18) 0.0124(19)
O38 0.037(3) 0.035(2) 0.036(2) 0.0017(19) 0.005(2) 0.018(2)
O39 0.057(3) 0.039(3) 0.049(3) 0.012(2) 0.022(3) 0.030(3)
O40 0.031(2) 0.026(2) 0.044(3) 0.0026(19) 0.0005(19) 0.0153(19)
O41 0.026(2) 0.029(2) 0.041(3) 0.0058(19) 0.0010(18) 0.0123(19)
O42 0.037(3) 0.038(3) 0.036(2) 0.000(2) 0.005(2) 0.017(2)
O43 0.034(3) 0.047(3) 0.039(3) -0.009(2) 0.002(2) 0.010(2)
O44 0.038(3) 0.039(3) 0.040(3) 0.004(2) 0.006(2) 0.022(2)
O45 0.052(3) 0.065(4) 0.041(3) 0.015(3) 0.010(2) 0.041(3)
O46 0.033(2) 0.041(3) 0.030(2) -0.0011(19) 0.0006(18) 0.027(2)
O47 0.027(2) 0.037(2) 0.030(2) -0.0023(18) -0.0020(17) 0.021(2)
O48 0.028(2) 0.037(2) 0.031(2) -0.0049(18) -0.0032(17) 0.021(2)
O49 0.027(2) 0.036(2) 0.029(2) -0.0032(18) -0.0052(17) 0.0213(19)
O50 0.032(2) 0.041(3) 0.043(3) 0.001(2) 0.001(2) 0.019(2)
O51 0.029(2) 0.037(2) 0.030(2) -0.0045(18) -0.0031(17) 0.022(2)
O52 0.030(2) 0.035(2) 0.035(2) -0.0003(19) 0.0008(18) 0.018(2)
O53 0.038(3) 0.046(3) 0.034(2) -0.012(2) -0.010(2) 0.027(2)
O54 0.035(2) 0.043(3) 0.038(3) -0.009(2) -0.004(2) 0.026(2)
O55 0.038(3) 0.036(3) 0.046(3) 0.004(2) 0.004(2) 0.018(2)
O56 0.036(3) 0.034(3) 0.052(3) -0.003(2) 0.002(2) 0.014(2)
O57 0.029(2) 0.043(3) 0.031(2) -0.0052(19) -0.0045(18) 0.020(2)
O58 0.028(2) 0.050(3) 0.032(2) -0.002(2) 0.0014(18) 0.024(2)
O59 0.039(3) 0.034(3) 0.043(3) 0.000(2) 0.002(2) 0.018(2)
O60 0.034(3) 0.036(3) 0.048(3) 0.003(2) 0.000(2) 0.014(2)
O61 0.026(2) 0.042(3) 0.035(2) 0.0025(19) 0.0025(18) 0.022(2)
O62 0.037(3) 0.048(3) 0.028(2) -0.001(2) -0.0026(19) 0.029(2)
O63 0.032(2) 0.034(3) 0.046(3) 0.001(2) -0.001(2) 0.015(2)
O64 0.039(3) 0.036(3) 0.052(3) 0.005(2) 0.005(2) 0.018(2)
O65 0.033(2) 0.041(3) 0.035(2) 0.0011(19) -0.0015(19) 0.027(2)
O66 0.040(3) 0.050(3) 0.030(2) 0.002(2) 0.0025(19) 0.032(2)
O67 0.037(3) 0.031(2) 0.044(3) -0.001(2) -0.001(2) 0.017(2)
O68 0.036(3) 0.036(3) 0.053(3) 0.005(2) 0.006(2) 0.019(2)
O69 0.037(3) 0.038(3) 0.037(2) -0.002(2) -0.0058(19) 0.027(2)
O70 0.037(2) 0.036(2) 0.031(2) -0.0059(18) -0.0044(18) 0.024(2)
O71 0.030(2) 0.034(3) 0.044(3) -0.001(2) -0.002(2) 0.015(2)
O72 0.039(3) 0.031(2) 0.045(3) 0.001(2) 0.000(2) 0.016(2)
O73 0.038(3) 0.029(2) 0.043(3) 0.000(2) 0.003(2) 0.016(2)
O74 0.048(3) 0.030(3) 0.052(3) -0.005(2) 0.017(2) 0.009(2)
O75 0.034(2) 0.033(2) 0.038(3) 0.000(2) -0.002(2) 0.013(2)
O76 0.043(3) 0.039(3) 0.053(3) 0.009(2) -0.016(2) 0.011(2)
O77 0.038(2) 0.030(2) 0.033(2) 0.0041(18) 0.0060(19) 0.022(2)
O78 0.039(2) 0.028(2) 0.031(2) -0.0031(17) -0.0037(19) 0.022(2)
O79 0.029(2) 0.029(2) 0.050(3) 0.003(2) 0.003(2) 0.015(2)
O80 0.034(3) 0.029(2) 0.079(4) 0.004(2) 0.015(3) 0.017(2)
O81 0.040(3) 0.035(3) 0.041(3) 0.003(2) 0.000(2) 0.018(2)
O82 0.053(3) 0.036(3) 0.034(3) 0.001(2) 0.000(2) 0.011(2)
O83 0.029(2) 0.028(2) 0.044(3) 0.0019(19) 0.0016(19) 0.0142(19)
O84 0.028(2) 0.033(3) 0.081(4) 0.007(3) -0.005(2) 0.014(2)
C1 0.088(7) 0.059(5) 0.059(5) 0.020(4) 0.036(5) 0.054(5)
C3 0.040(4) 0.068(6) 0.043(4) -0.013(4) 0.005(3) 0.016(4)
C5 0.058(5) 0.036(4) 0.061(5) 0.002(4) 0.028(4) 0.011(4)
C7 0.044(5) 0.029(4) 0.100(7) 0.007(4) 0.025(5) 0.019(4)
C9 0.058(5) 0.035(4) 0.047(5) -0.003(3) -0.005(4) 0.008(4)

loop_
_atom_type_symbol
_atom_type_description
_atom_type_scat_dispersion_real
_atom_type_scat_dispersion_imag
_atom_type_scat_source
O O 0.0106 0.0060 'International Tables Vol C Tables 4.2.6.8 and 6.1.1.4'
H H 0.0000 0.0000 'International Tables Vol C Tables 4.2.6.8 and 6.1.1.4'
Mo Mo -1.6832 0.6857 'International Tables Vol C Tables 4.2.6.8 and 6.1.1.4'
C C 0.0033 0.0016 'International Tables Vol C Tables 4.2.6.8 and 6.1.1.4'
N N 0.0061 0.0033 'International Tables Vol C Tables 4.2.6.8 and 6.1.1.4'

loop_
_geom_angle_atom_site_label_1
_geom_angle_atom_site_label_2
_geom_angle_atom_site_label_3
_geom_angle
_geom_angle_site_symmetry_1
_geom_angle_site_symmetry_3
O7 M1 O6 98.1(2) . .
O7 M1 O3 98.0(2) . .
O6 M1 O3 71.24(17) . .
O7 M1 O4 98.0(2) . .
O6 M1 O4 140.77(17) . .
O3 M1 O4 140.58(17) . .
O7 M1 O5 98.0(2) . .
O6 M1 O5 140.84(17) . .
O3 M1 O5 71.31(17) . .
O4 M1 O5 70.93(17) . .
O7 M1 O2 98.0(2) . .
O6 M1 O2 71.21(16) . .
O3 M1 O2 140.79(17) . .
O4 M1 O2 71.26(16) . .
O5 M1 O2 140.54(17) . .
O7 M1 O1 179.8(3) . .
O6 M1 O1 82.06(18) . .
O3 M1 O1 81.98(18) . .
O4 M1 O1 81.93(17) . .
O5 M1 O1 81.85(18) . .
O2 M1 O1 82.11(18) . .
M2B M2A O11 173.9(6) . .
M2B M2A O9 81.0(6) . .
O11 M2A O9 103.1(2) . .
M2B M2A O8 80.0(6) . .
O11 M2A O8 103.1(2) . .
O9 M2A O8 104.1(2) . .
M2B M2A O6 77.9(6) . .
O11 M2A O6 96.8(2) . .
O9 M2A O6 152.2(2) . .
O8 M2A O6 89.89(19) . .
M2B M2A O2 79.1(6) . .
O11 M2A O2 96.3(2) . .
O9 M2A O2 89.12(19) . .
O8 M2A O2 153.1(2) . .
O6 M2A O2 69.31(17) . .
M2B M2A O10 1.2(7) . .
O11 M2A O10 172.9(2) . .
O9 M2A O10 81.2(2) . .
O8 M2A O10 81.1(2) . .
O6 M2A O10 77.39(18) . .
O2 M2A O10 77.92(17) . .
M2A M2B O10 178.3(10) . .
M2A M2B O9 75.1(6) . .
O10 M2B O9 105.2(5) . .
M2A M2B O8 76.1(6) . .
O10 M2B O8 105.4(5) . .
O9 M2B O8 101.5(5) . .
M2A M2B O6 81.0(6) . .
O10 M2B O6 98.2(5) . .
O9 M2B O6 150.0(6) . .
O8 M2B O6 89.8(4) . .
M2A M2B O2 79.9(6) . .
O10 M2B O2 98.4(5) . .
O9 M2B O2 88.2(4) . .
O8 M2B O2 150.7(7) . .
O6 M2B O2 69.8(3) . .
M2A M2B O11 4.2(4) . .
O10 M2B O11 174.3(5) . .
O9 M2B O11 77.9(4) . .
O8 M2B O11 78.3(4) . .
O6 M2B O11 77.3(4) . .
O2 M2B O11 76.8(4) . .
M3B M3A O14 171.7(10) . .
M3B M3A O12 81.8(10) . .
O14 M3A O12 102.8(2) . .
M3B M3A O13 82.7(10) . .
O14 M3A O13 102.6(2) . .
O12 M3A O13 104.6(2) . .
M3B M3A O4 76.4(10) . .
O14 M3A O4 96.5(2) . .
O12 M3A O4 89.82(18) . .
O13 M3A O4 152.68(19) . .
M3B M3A O2 76.8(10) . .
O14 M3A O2 96.7(2) . .
O12 M3A O2 153.0(2) . .
O13 M3A O2 88.97(18) . .
O4 M3A O2 69.33(16) . .
M3B M3A O15 1.4(10) . .
O14 M3A O15 173.1(2) . .
O12 M3A O15 81.2(2) . .
O13 M3A O15 81.64(19) . .
O4 M3A O15 77.75(17) . .
O2 M3A O15 77.75(18) . .
M3A M3B O15 178.0(14) . .
M3A M3B O12 75.1(11) . .
O15 M3B O12 104.1(8) . .
M3A M3B O13 74.4(11) . .
O15 M3B O13 104.0(8) . .
O12 M3B O13 100.8(7) . .
M3A M3B O4 83.1(11) . .
O15 M3B O4 98.8(8) . .
O12 M3B O4 89.9(6) . .
O13 M3B O4 151.4(11) . .
M3A M3B O2 82.7(11) . .
O15 M3B O2 98.6(8) . .
O12 M3B O2 152.3(11) . .
O13 M3B O2 88.7(6) . .
O4 M3B O2 70.9(4) . .
M3A M3B O14 5.8(7) . .
O15 M3B O14 176.1(7) . .
O12 M3B O14 78.4(7) . .
O13 M3B O14 78.2(7) . .
O4 M3B O14 78.1(6) . .
O2 M3B O14 78.2(6) . .
O17 M4 O18 102.3(2) . .
O17 M4 O16 102.5(2) . .
O18 M4 O16 105.0(2) . .
O17 M4 O5 96.4(2) . .
O18 M4 O5 153.2(2) . .
O16 M4 O5 89.40(18) . .
O17 M4 O4 96.4(2) . .
O18 M4 O4 89.49(19) . .
O16 M4 O4 152.94(19) . .
O5 M4 O4 69.22(16) . .
O17 M4 O19 173.0(2) . .
O18 M4 O19 82.0(2) . .
O16 M4 O19 81.5(2) . .
O5 M4 O19 77.76(18) . .
O4 M4 O19 77.95(17) . .
M5B M5A O22 175.8(7) . .
M5B M5A O21 79.9(7) . .
O22 M5A O21 102.6(2) . .
M5B M5A O20 79.8(7) . .
O22 M5A O20 102.7(2) . .
O21 M5A O20 104.4(2) . .
M5B M5A O5 79.9(7) . .
O22 M5A O5 96.6(2) . .
O21 M5A O5 152.8(2) . .
O20 M5A O5 89.77(19) . .
M5B M5A O3 79.8(7) . .
O22 M5A O3 96.7(2) . .
O21 M5A O3 89.29(19) . .
O20 M5A O3 153.0(2) . .
O5 M5A O3 69.26(17) . .
M5B M5A O23 2.5(7) . .
O22 M5A O23 173.3(2) . .
O21 M5A O23 81.4(2) . .
O20 M5A O23 81.2(2) . .
O5 M5A O23 77.84(18) . .
O3 M5A O23 77.86(18) . .
M5A M5B O23 176.5(10) . .
M5A M5B O21 77.4(8) . .
O23 M5B O21 104.8(7) . .
M5A M5B O20 77.4(9) . .
O23 M5B O20 104.5(7) . .
O21 M5B O20 103.2(5) . .
M5A M5B O5 80.2(8) . .
O23 M5B O5 96.8(6) . .
O21 M5B O5 151.1(8) . .
O20 M5B O5 89.4(4) . .
M5A M5B O3 80.3(8) . .
O23 M5B O3 96.9(6) . .
O21 M5B O3 89.0(4) . .
O20 M5B O3 151.5(9) . .
O5 M5B O3 69.4(3) . .
M5A M5B O22 3.0(5) . .
O23 M5B O22 173.5(5) . .
O21 M5B O22 79.1(6) . .
O20 M5B O22 79.3(6) . .
O5 M5B O22 77.8(5) . .
O3 M5B O22 77.9(5) . .
M6B M6A O26 175.5(4) . .
M6B M6A O25 80.7(4) . .
O26 M6A O25 102.8(2) . .
M6B M6A O24 79.5(4) . .
O26 M6A O24 102.2(2) . .
O25 M6A O24 104.6(2) . .
M6B M6A O6 80.8(4) . .
O26 M6A O6 96.2(2) . .
O25 M6A O6 89.62(19) . .
O24 M6A O6 153.4(2) . .
M6B M6A O3 79.5(4) . .
O26 M6A O3 96.2(2) . .
O25 M6A O3 152.9(2) . .
O24 M6A O3 89.82(19) . .
O6 M6A O3 69.03(17) . .
M6B M6A O27 2.5(4) . .
O26 M6A O27 173.2(2) . .
O25 M6A O27 81.4(2) . .
O24 M6A O27 81.6(2) . .
O6 M6A O27 78.38(18) . .
O3 M6A O27 78.12(18) . .
M6A M6B O27 176.4(6) . .
M6A M6B O24 77.8(5) . .
O27 M6B O24 105.2(4) . .
M6A M6B O25 76.6(5) . .
O27 M6B O25 104.4(4) . .
O24 M6B O25 103.1(3) . .
M6A M6B O3 80.6(5) . .
O27 M6B O3 97.3(4) . .
O24 M6B O3 89.7(3) . .
O25 M6B O3 150.6(5) . .
M6A M6B O6 79.4(5) . .
O27 M6B O6 97.1(4) . .
O24 M6B O6 151.0(5) . .
O25 M6B O6 88.6(3) . .
O3 M6B O6 69.0(2) . .
M6A M6B O26 3.2(3) . .
O27 M6B O26 173.5(4) . .
O24 M6B O26 79.0(4) . .
O25 M6B O26 79.0(4) . .
O3 M6B O26 77.6(3) . .
O6 M6B O26 77.4(3) . .
O30 M7 O28 103.8(2) . .
O30 M7 O29 103.8(2) . .
O28 M7 O29 94.79(18) . .
O30 M7 O8 97.6(2) . .
O28 M7 O8 157.5(2) . .
O29 M7 O8 86.60(18) . .
O30 M7 O25 97.4(2) . .
O28 M7 O25 85.90(18) . .
O29 M7 O25 157.9(2) . .
O8 M7 O25 84.58(18) . .
O30 M7 O31 173.4(2) . .
O28 M7 O31 80.9(2) . .
O29 M7 O31 80.1(2) . .
O8 M7 O31 77.2(2) . .
O25 M7 O31 78.2(2) . .
O30 M7 M18 100.65(16) . .
O28 M7 M18 48.19(13) . .
O29 M7 M18 48.18(13) . .
O8 M7 M18 134.04(13) . .
O25 M7 M18 133.42(13) . .
O31 M7 M18 85.88(12) . .
O34 M8 O32 104.3(2) . .
O34 M8 O33 104.0(2) . .
O32 M8 O33 94.71(18) . .
O34 M8 O13 97.7(2) . .
O32 M8 O13 86.50(18) . .
O33 M8 O13 157.23(19) . .
O34 M8 O9 97.7(2) . .
O32 M8 O9 157.2(2) . .
O33 M8 O9 85.69(18) . .
O13 M8 O9 84.58(18) . .
O34 M8 O35 173.9(2) . .
O32 M8 O35 79.77(19) . .
O33 M8 O35 80.05(19) . .
O13 M8 O35 77.80(19) . .
O9 M8 O35 77.80(19) . .
O34 M8 M21 100.74(17) . 14_455
O32 M8 M21 48.21(13) . 14_455
O33 M8 M21 48.22(13) . 14_455
O13 M8 M21 134.01(13) . 14_455
O9 M8 M21 133.21(13) . 14_455
O35 M8 M21 85.41(12) . 14_455
O38 M9 O37 104.4(2) . .
O38 M9 O36 104.4(2) . .
O37 M9 O36 94.81(18) . .
O38 M9 O18 96.3(2) . .
O37 M9 O18 86.20(18) . .
O36 M9 O18 158.3(2) . .
O38 M9 O12 97.1(2) . .
O37 M9 O12 157.44(19) . .
O36 M9 O12 86.19(18) . .
O18 M9 O12 84.80(18) . .
O38 M9 O39 173.0(2) . .
O37 M9 O39 80.17(19) . .
O36 M9 O39 80.2(2) . .
O18 M9 O39 78.64(19) . .
O12 M9 O39 77.79(19) . .
O38 M9 M19 101.03(16) . 3_565
O37 M9 M19 48.25(13) . 3_565
O36 M9 M19 48.33(13) . 3_565
O18 M9 M19 133.93(13) . 3_565
O12 M9 M19 133.87(13) . 3_565
O39 M9 M19 85.94(12) . 3_565
O42 M10 O40 104.5(2) . .
O42 M10 O41 104.6(2) . .
O40 M10 O41 94.65(19) . .
O42 M10 O16 96.6(2) . .
O40 M10 O16 158.0(2) . .
O41 M10 O16 85.98(18) . .
O42 M10 O20 97.3(2) . .
O40 M10 O20 86.30(18) . .
O41 M10 O20 157.1(2) . .
O16 M10 O20 84.80(18) . .
O42 M10 O43 173.0(2) . .
O40 M10 O43 80.3(2) . .
O41 M10 O43 79.9(2) . .
O16 M10 O43 78.24(19) . .
O20 M10 O43 77.67(19) . .
O42 M10 M11 101.12(17) . 3_565
O40 M10 M11 48.32(13) . 3_565
O41 M10 M11 48.12(13) . 3_565
O16 M10 M11 133.57(13) . 3_565
O20 M10 M11 133.94(13) . 3_565
O43 M10 M11 85.88(12) . 3_565
O44 M11 O41 104.5(2) . 2_665
O44 M11 O40 104.6(2) . 2_665
O41 M11 O40 94.76(19) 2_665 2_665
O44 M11 O24 97.0(2) . .
O41 M11 O24 86.19(18) 2_665 .
O40 M11 O24 157.4(2) 2_665 .
O44 M11 O21 97.0(2) . .
O41 M11 O21 157.5(2) 2_665 .
O40 M11 O21 85.91(19) 2_665 .
O24 M11 O21 84.80(18) . .
O44 M11 O45 173.1(2) . .
O41 M11 O45 80.2(2) 2_665 .
O40 M11 O45 79.7(2) 2_665 .
O24 M11 O45 78.2(2) . .
O21 M11 O45 77.78(19) . .
O44 M11 M10 101.18(17) . 2_665
O41 M11 M10 48.32(13) 2_665 2_665
O40 M11 M10 48.23(13) 2_665 2_665
O24 M11 M10 133.88(13) . 2_665
O21 M11 M10 133.52(13) . 2_665
O45 M11 M10 85.68(13) . 2_665
O52 M12 O51 97.8(2) . .
O52 M12 O49 98.1(2) . .
O51 M12 O49 71.37(17) . .
O52 M12 O48 98.3(2) . .
O51 M12 O48 140.81(17) . .
O49 M12 O48 71.15(17) . .
O52 M12 O47 98.2(2) . .
O51 M12 O47 140.33(18) . .
O49 M12 O47 140.82(17) . .
O48 M12 O47 71.37(17) . .
O52 M12 O46 98.3(2) . .
O51 M12 O46 70.84(17) . .
O49 M12 O46 140.41(17) . .
O48 M12 O46 140.64(17) . .
O47 M12 O46 71.08(17) . .
O52 M12 O50 179.7(2) . .
O51 M12 O50 81.92(18) . .
O49 M12 O50 81.97(18) . .
O48 M12 O50 81.96(18) . .
O47 M12 O50 81.92(18) . .
O46 M12 O50 81.52(18) . .
M13B M13A O55 173.3(5) . .
M13B M13A O54 81.8(5) . .
O55 M13A O54 103.1(2) . .
M13B M13A O53 80.7(5) . .
O55 M13A O53 102.2(2) . .
O54 M13A O53 105.1(2) . .
M13B M13A O48 77.3(5) . .
O55 M13A O48 96.5(2) . .
O54 M13A O48 152.1(2) . .
O53 M13A O48 89.68(19) . .
M13B M13A O49 78.7(5) . .
O55 M13A O49 96.6(2) . .
O54 M13A O49 88.91(19) . .
O53 M13A O49 153.1(2) . .
O48 M13A O49 69.05(16) . .
M13B M13A O56 0.9(6) . .
O55 M13A O56 173.3(2) . .
O54 M13A O56 81.1(2) . .
O53 M13A O56 81.5(2) . .
O48 M13A O56 77.77(18) . .
O49 M13A O56 78.17(18) . .
M13A M13B O56 178.8(8) . .
M13A M13B O53 76.6(6) . .
O56 M13B O53 104.4(5) . .
M13A M13B O54 75.6(6) . .
O56 M13B O54 103.5(5) . .
O53 M13B O54 102.5(4) . .
M13A M13B O48 82.7(6) . .
O56 M13B O48 97.9(4) . .
O53 M13B O48 90.0(3) . .
O54 M13B O48 151.4(6) . .
M13A M13B O49 81.4(6) . .
O56 M13B O49 97.8(4) . .
O53 M13B O49 152.0(6) . .
O54 M13B O49 88.4(3) . .
O48 M13B O49 70.0(3) . .
M13A M13B O55 4.8(4) . .
O56 M13B O55 175.2(4) . .
O53 M13B O55 78.7(4) . .
O54 M13B O55 79.0(4) . .
O48 M13B O55 78.4(4) . .
O49 M13B O55 78.1(4) . .
M14B M14A O59 174.4(5) . .
M14B M14A O57 80.0(4) . .
O59 M14A O57 102.9(2) . .
M14B M14A O58 80.7(4) . .
O59 M14A O58 103.0(2) . .
O57 M14A O58 104.2(2) . .
M14B M14A O47 79.1(4) . .
O59 M14A O47 96.5(2) . .
O57 M14A O47 152.7(2) . .
O58 M14A O47 89.54(19) . .
M14B M14A O48 78.5(4) . .
O59 M14A O48 96.7(2) . .
O57 M14A O48 89.33(19) . .
O58 M14A O48 152.8(2) . .
O47 M14A O48 69.41(17) . .
M14B M14A O60 1.5(5) . .
O59 M14A O60 173.1(2) . .
O57 M14A O60 81.3(2) . .
O58 M14A O60 81.0(2) . .
O47 M14A O60 77.66(18) . .
O48 M14A O60 77.83(18) . .
M14A M14B O60 177.9(7) . .
M14A M14B O57 76.4(5) . .
O60 M14B O57 105.5(4) . .
M14A M14B O58 75.8(5) . .
O60 M14B O58 104.5(4) . .
O57 M14B O58 102.0(3) . .
M14A M14B O48 80.8(5) . .
O60 M14B O48 98.2(4) . .
O57 M14B O48 89.2(3) . .
O58 M14B O48 150.8(5) . .
M14A M14B O47 80.2(5) . .
O60 M14B O47 97.7(4) . .
O57 M14B O47 150.8(5) . .
O58 M14B O47 88.9(3) . .
O48 M14B O47 69.8(2) . .
M14A M14B O59 3.9(3) . .
O60 M14B O59 174.2(4) . .
O57 M14B O59 78.5(4) . .
O58 M14B O59 78.4(4) . .
O48 M14B O59 77.5(3) . .
O47 M14B O59 77.2(3) . .
M15B M15A O63 172.0(7) . .
M15B M15A O62 83.1(6) . .
O63 M15A O62 102.3(2) . .
M15B M15A O61 81.7(6) . .
O63 M15A O61 102.4(2) . .
O62 M15A O61 105.1(2) . .
M15B M15A O46 77.7(6) . .
O63 M15A O46 96.3(2) . .
O62 M15A O46 89.55(19) . .
O61 M15A O46 153.0(2) . .
M15B M15A O47 76.3(6) . .
O63 M15A O47 96.7(2) . .
O62 M15A O47 152.9(2) . .
O61 M15A O47 89.23(19) . .
O46 M15A O47 69.18(17) . .
M15B M15A O64 1.4(7) . .
O63 M15A O64 173.0(2) . .
O62 M15A O64 81.7(2) . .
O61 M15A O64 81.8(2) . .
O46 M15A O64 77.92(18) . .
O47 M15A O64 77.69(18) . .
M15A M15B O64 178.1(9) . .
M15A M15B O61 75.3(7) . .
O64 M15B O61 105.0(6) . .
M15A M15B O62 74.0(7) . .
O64 M15B O62 104.1(6) . .
O61 M15B O62 101.1(5) . .
M15A M15B O47 83.2(7) . .
O64 M15B O47 98.7(6) . .
O61 M15B O47 89.5(4) . .
O62 M15B O47 151.3(7) . .
M15A M15B O46 81.9(7) . .
O64 M15B O46 98.4(5) . .
O61 M15B O46 151.3(7) . .
O62 M15B O46 88.8(4) . .
O47 M15B O46 70.6(3) . .
M15A M15B O63 5.6(5) . .
O64 M15B O63 175.8(5) . .
O61 M15B O63 78.2(5) . .
O62 M15B O63 77.8(5) . .
O47 M15B O63 78.4(4) . .
O46 M15B O63 77.7(4) . .
M16B M16A O67 172.3(7) . .
M16B M16A O66 84.4(7) . .
O67 M16A O66 102.4(2) . .
M16B M16A O65 79.2(7) . .
O67 M16A O65 102.2(2) . .
O66 M16A O65 104.9(2) . .
M16B M16A O46 79.9(7) . .
O67 M16A O46 96.4(2) . .
O66 M16A O46 89.75(19) . .
O65 M16A O46 153.1(2) . .
M16B M16A O51 75.9(7) . .
O67 M16A O51 96.5(2) . .
O66 M16A O51 153.2(2) . .
O65 M16A O51 89.24(19) . .
O46 M16A O51 69.26(17) . .
M16B M16A O68 3.7(7) . .
O67 M16A O68 173.2(2) . .
O66 M16A O68 81.4(2) . .
O65 M16A O68 82.2(2) . .
O46 M16A O68 77.76(18) . .
O51 M16A O68 78.16(19) . .
M16A M16B O68 174.8(10) . .
M16A M16B O65 79.6(8) . .
O68 M16B O65 104.5(6) . .
M16A M16B O66 74.7(8) . .
O68 M16B O66 101.0(6) . .
O65 M16B O66 102.7(5) . .
M16A M16B O51 85.4(8) . .
O68 M16B O51 97.6(6) . .
O65 M16B O51 91.1(4) . .
O66 M16B O51 153.1(8) . .
M16A M16B O46 81.5(8) . .
O68 M16B O46 95.5(5) . .
O65 M16B O46 154.6(8) . .
O66 M16B O46 88.5(4) . .
O51 M16B O46 70.5(3) . .
M16A M16B O67 5.5(5) . .
O68 M16B O67 174.4(5) . .
O65 M16B O67 80.7(6) . .
O66 M16B O67 79.6(6) . .
O51 M16B O67 80.0(5) . .
O46 M16B O67 79.0(5) . .
M17B M17A O71 173.5(6) . .
M17B M17A O70 80.8(6) . .
O71 M17A O70 103.2(2) . .
M17B M17A O69 81.2(6) . .
O71 M17A O69 102.6(2) . .
O70 M17A O69 104.6(2) . .
M17B M17A O49 77.8(6) . .
O71 M17A O49 96.8(2) . .
O70 M17A O49 89.88(18) . .
O69 M17A O49 152.2(2) . .
M17B M17A O51 78.4(6) . .
O71 M17A O51 96.3(2) . .
O70 M17A O51 153.0(2) . .
O69 M17A O51 88.99(19) . .
O49 M17A O51 69.11(16) . .
M17B M17A O72 0.7(7) . .
O71 M17A O72 172.8(2) . .
O70 M17A O72 81.2(2) . .
O69 M17A O72 81.6(2) . .
O49 M17A O72 77.28(18) . .
O51 M17A O72 77.77(18) . .
M17A M17B O72 179.0(10) . .
M17A M17B O70 75.0(6) . .
O72 M17B O70 105.7(5) . .
M17A M17B O69 74.7(6) . .
O72 M17B O69 105.9(5) . .
O70 M17B O69 101.3(4) . .
M17A M17B O49 80.8(6) . .
O72 M17B O49 98.4(5) . .
O70 M17B O49 89.4(4) . .
O69 M17B O49 149.4(6) . .
M17A M17B O51 80.4(6) . .
O72 M17B O51 98.7(5) . .
O70 M17B O51 150.0(6) . .
O69 M17B O51 88.2(4) . .
O49 M17B O51 69.8(3) . .
M17A M17B O71 4.5(4) . .
O72 M17B O71 174.5(5) . .
O70 M17B O71 77.8(4) . .
O69 M17B O71 77.3(4) . .
O49 M17B O71 77.1(4) . .
O51 M17B O71 76.7(4) . .
O73 M18 O28 103.9(2) . .
O73 M18 O29 103.8(2) . .
O28 M18 O29 94.91(19) . .
O73 M18 O54 97.6(2) . .
O28 M18 O54 85.86(19) . .
O29 M18 O54 157.7(2) . .
O73 M18 O70 97.1(2) . .
O28 M18 O70 157.8(2) . .
O29 M18 O70 86.75(18) . .
O54 M18 O70 84.42(18) . .
O73 M18 O74 173.4(2) . .
O28 M18 O74 80.9(2) . .
O29 M18 O74 80.1(2) . .
O54 M18 O74 78.1(2) . .
O70 M18 O74 77.58(19) . .
O73 M18 M7 100.75(16) . .
O28 M18 M7 48.10(13) . .
O29 M18 M7 48.40(13) . .
O54 M18 M7 133.27(13) . .
O70 M18 M7 134.45(12) . .
O74 M18 M7 85.84(12) . .
O75 M19 O37 104.3(2) . 2_665
O75 M19 O36 104.4(2) . 2_665
O37 M19 O36 94.61(19) 2_665 2_665
O75 M19 O57 97.5(2) . .
O37 M19 O57 157.41(19) 2_665 .
O36 M19 O57 85.70(18) 2_665 .
O75 M19 O53 97.2(2) . .
O37 M19 O53 86.54(18) 2_665 .
O36 M19 O53 157.4(2) 2_665 .
O57 M19 O53 84.77(18) . .
O75 M19 O76 173.3(2) . .
O37 M19 O76 80.0(2) 2_665 .
O36 M19 O76 80.1(2) 2_665 .
O57 M19 O76 77.8(2) . .
O53 M19 O76 77.9(2) . .
O75 M19 M9 100.93(16) . 2_665
O37 M19 M9 48.18(13) 2_665 2_665
O36 M19 M9 48.19(13) 2_665 2_665
O57 M19 M9 133.24(13) . 2_665
O53 M19 M9 134.06(13) . 2_665
O76 M19 M9 85.74(13) . 2_665
O79 M20 O77 104.3(2) . 15
O79 M20 O78 104.0(2) . 15
O77 M20 O78 94.96(18) 15 15
O79 M20 O58 97.4(2) . .
O77 M20 O58 85.98(18) 15 .
O78 M20 O58 157.6(2) 15 .
O79 M20 O61 97.2(2) . .
O77 M20 O61 157.62(19) 15 .
O78 M20 O61 85.93(18) 15 .
O58 M20 O61 84.94(18) . .
O79 M20 O80 173.3(2) . .
O77 M20 O80 80.3(2) 15 .
O78 M20 O80 80.3(2) 15 .
O58 M20 O80 77.9(2) . .
O61 M20 O80 77.81(19) . .
O79 M20 M22 100.74(16) . 15
O77 M20 M22 48.23(13) 15 15
O78 M20 M22 48.45(12) 15 15
O58 M20 M22 133.57(13) . 15
O61 M20 M22 133.74(13) . 15
O80 M20 M22 85.98(12) . 15
O81 M21 O32 103.9(2) . 15
O81 M21 O33 104.0(2) . 15
O32 M21 O33 95.10(18) 15 15
O81 M21 O66 97.2(2) . .
O32 M21 O66 85.63(18) 15 .
O33 M21 O66 157.9(2) 15 .
O81 M21 O62 97.5(2) . .
O32 M21 O62 157.5(2) 15 .
O33 M21 O62 86.46(18) 15 .
O66 M21 O62 84.70(18) . .
O81 M21 O82 173.1(2) . .
O32 M21 O82 80.4(2) 15 .
O33 M21 O82 80.7(2) 15 .
O66 M21 O82 77.6(2) . .
O62 M21 O82 77.6(2) . .
O81 M21 M8 100.44(17) . 15
O32 M21 M8 48.40(13) 15 15
O33 M21 M8 48.43(13) 15 15
O66 M21 M8 133.44(13) . 15
O62 M21 M8 134.24(13) . 15
O82 M21 M8 86.46(12) . 15
O83 M22 O77 103.7(2) . .
O83 M22 O78 104.3(2) . .
O77 M22 O78 94.82(18) . .
O83 M22 O69 97.9(2) . .
O77 M22 O69 157.5(2) . .
O78 M22 O69 86.03(18) . .
O83 M22 O65 96.6(2) . .
O77 M22 O65 86.65(18) . .
O78 M22 O65 158.05(19) . .
O69 M22 O65 84.45(18) . .
O83 M22 O84 173.5(2) . .
O77 M22 O84 80.1(2) . .
O78 M22 O84 80.4(2) . .
O69 M22 O84 77.8(2) . .
O65 M22 O84 78.28(19) . .
O83 M22 M20 100.53(16) . 14_455
O77 M22 M20 48.14(13) . 14_455
O78 M22 M20 48.40(13) . 14_455
O69 M22 M20 133.77(13) . 14_455
O65 M22 M20 134.22(13) . 14_455
O84 M22 M20 85.94(12) . 14_455
M1 O2 M3B 108.2(4) . .
M1 O2 M2B 108.4(3) . .
M3B O2 M2B 133.7(6) . .
M1 O2 M2A 108.08(19) . .
M3B O2 M2A 143.1(4) . .
M2B O2 M2A 21.0(3) . .
M1 O2 M3A 108.27(19) . .
M3B O2 M3A 20.5(6) . .
M2B O2 M3A 142.6(3) . .
M2A O2 M3A 140.9(2) . .
M1 O3 M6B 109.6(2) . .
M1 O3 M5B 109.3(3) . .
M6B O3 M5B 132.8(4) . .
M1 O3 M6A 108.5(2) . .
M6B O3 M6A 19.8(2) . .
M5B O3 M6A 141.7(3) . .
M1 O3 M5A 108.25(19) . .
M6B O3 M5A 141.7(3) . .
M5B O3 M5A 19.8(4) . .
M6A O3 M5A 140.5(2) . .
M1 O4 M3B 108.4(4) . .
M1 O4 M4 108.45(19) . .
M3B O4 M4 142.5(4) . .
M1 O4 M3A 108.37(18) . .
M3B O4 M3A 20.5(6) . .
M4 O4 M3A 140.4(2) . .
M1 O5 M4 108.42(19) . .
M1 O5 M5B 109.1(3) . .
M4 O5 M5B 142.1(3) . .
M1 O5 M5A 108.15(19) . .
M4 O5 M5A 140.4(2) . .
M5B O5 M5A 19.9(4) . .
M1 O6 M2B 109.3(3) . .
M1 O6 M2A 108.47(19) . .
M2B O6 M2A 21.1(3) . .
M1 O6 M6A 108.58(19) . .
M2B O6 M6A 141.4(3) . .
M2A O6 M6A 140.3(2) . .
M1 O6 M6B 109.1(2) . .
M2B O6 M6B 132.5(4) . .
M2A O6 M6B 142.0(3) . .
M6A O6 M6B 19.8(2) . .
M2A O8 M2B 23.8(4) . .
M2A O8 M7 155.3(3) . .
M2B O8 M7 147.2(4) . .
M2A O9 M2B 23.9(4) . .
M2A O9 M8 155.8(3) . .
M2B O9 M8 148.2(4) . .
M2B O10 M2A 0.5(3) . .
M2A O11 M2B 1.86(19) . .
M3A O12 M3B 23.1(6) . .
M3A O12 M9 154.9(3) . .
M3B O12 M9 147.2(6) . .
M3A O13 M3B 22.9(6) . .
M3A O13 M8 155.9(3) . .
M3B O13 M8 147.5(6) . .
M3A O14 M3B 2.5(3) . .
M3B O15 M3A 0.6(4) . .
M4 O16 M10 155.7(3) . .
M4 O18 M9 156.1(3) . .
M5A O20 M5B 22.7(5) . .
M5A O20 M10 155.0(3) . .
M5B O20 M10 148.6(5) . .
M5A O21 M5B 22.8(5) . .
M5A O21 M11 155.9(3) . .
M5B O21 M11 149.0(5) . .
M5A O22 M5B 1.2(2) . .
M5B O23 M5A 1.0(3) . .
M6A O24 M6B 22.7(3) . .
M6A O24 M11 155.0(3) . .
M6B O24 M11 148.5(4) . .
M6A O25 M6B 22.7(3) . .
M6A O25 M7 155.6(3) . .
M6B O25 M7 149.6(3) . .
M6A O26 M6B 1.34(13) . .
M6B O27 M6A 1.05(18) . .
M7 O28 M18 83.70(18) . .
M18 O29 M7 83.42(17) . .
C5 O31 M7 119.8(5) . .
M21 O32 M8 83.40(17) 14_455 .
M21 O33 M8 83.34(17) 14_455 .
C9 O35 M8 119.2(5) 14_455 .
M9 O36 M19 83.48(18) . 3_565
M9 O37 M19 83.58(17) . 3_565
C1 O39 M9 119.9(5) . .
M10 O40 M11 83.46(17) . 3_565
M11 O41 M10 83.56(17) 3_565 .
C3 O43 M10 119.5(5) . .
C3 O45 M11 119.4(5) 2_665 .
M12 O46 M15B 108.3(3) . .
M12 O46 M16B 108.1(3) . .
M15B O46 M16B 136.2(5) . .
M12 O46 M16A 108.41(19) . .
M15B O46 M16A 142.9(3) . .
M16B O46 M16A 18.6(4) . .
M12 O46 M15A 108.22(19) . .
M15B O46 M15A 20.4(4) . .
M16B O46 M15A 143.5(3) . .
M16A O46 M15A 140.0(2) . .
M12 O47 M15B 109.1(3) . .
M12 O47 M14B 108.8(2) . .
M15B O47 M14B 133.5(4) . .
M12 O47 M14A 108.0(2) . .
M15B O47 M14A 142.5(3) . .
M14B O47 M14A 20.7(2) . .
M12 O47 M15A 108.30(19) . .
M15B O47 M15A 20.5(4) . .
M14B O47 M15A 142.5(3) . .
M14A O47 M15A 140.4(2) . .
M12 O48 M13B 109.3(3) . .
M12 O48 M14B 109.0(2) . .
M13B O48 M14B 133.0(4) . .
M12 O48 M13A 108.63(19) . .
M13B O48 M13A 20.0(3) . .
M14B O48 M13A 141.8(3) . .
M12 O48 M14A 107.98(19) . .
M13B O48 M14A 142.3(3) . .
M14B O48 M14A 20.7(2) . .
M13A O48 M14A 140.4(2) . .
M12 O49 M17B 109.2(3) . .
M12 O49 M13B 108.4(3) . .
M17B O49 M13B 133.1(4) . .
M12 O49 M17A 108.45(19) . .
M17B O49 M17A 21.4(3) . .
M13B O49 M17A 142.7(3) . .
M12 O49 M13A 108.40(18) . .
M17B O49 M13A 141.7(3) . .
M13B O49 M13A 19.9(3) . .
M17A O49 M13A 140.3(2) . .
M16B O51 M12 109.9(3) . .
M16B O51 M16A 18.7(4) . .
M12 O51 M16A 108.43(19) . .
M16B O51 M17B 133.5(5) . .
M12 O51 M17B 108.4(3) . .
M16A O51 M17B 142.5(3) . .
M16B O51 M17A 141.8(3) . .
M12 O51 M17A 108.0(2) . .
M16A O51 M17A 140.6(2) . .
M17B O51 M17A 21.2(3) . .
M13A O53 M13B 22.7(3) . .
M13A O53 M19 155.1(3) . .
M13B O53 M19 148.2(4) . .
M13A O54 M13B 22.7(3) . .
M13A O54 M18 156.5(3) . .
M13B O54 M18 149.9(4) . .
M13A O55 M13B 1.99(16) . .
M13B O56 M13A 0.4(2) . .
M14A O57 M14B 23.6(3) . .
M14A O57 M19 155.7(3) . .
M14B O57 M19 148.1(3) . .
M14A O58 M14B 23.5(3) . .
M14A O58 M20 154.9(3) . .
M14B O58 M20 148.8(3) . .
M14A O59 M14B 1.71(14) . .
M14B O60 M14A 0.7(2) . .
M15A O61 M15B 23.1(4) . .
M15A O61 M20 155.8(3) . .
M15B O61 M20 147.4(4) . .
M15A O62 M15B 22.9(4) . .
M15A O62 M21 155.3(3) . .
M15B O62 M21 148.2(4) . .
M15A O63 M15B 2.4(2) . .
M15B O64 M15A 0.6(3) . .
M16B O65 M16A 21.2(5) . .
M16B O65 M22 147.5(5) . .
M16A O65 M22 156.1(3) . .
M16A O66 M16B 20.9(4) . .
M16A O66 M21 155.3(3) . .
M16B O66 M21 150.3(4) . .
M16A O67 M16B 2.14(19) . .
M16B O68 M16A 1.4(3) . .
M17A O69 M17B 24.1(4) . .
M17A O69 M22 156.1(3) . .
M17B O69 M22 147.5(4) . .
M17A O70 M17B 24.2(4) . .
M17A O70 M18 155.1(3) . .
M17B O70 M18 146.2(4) . .
M17A O71 M17B 2.03(19) . .
M17B O72 M17A 0.3(3) . .
C5 O74 M18 119.9(5) . .
C1 O76 M19 119.8(5) 2_665 .
M20 O77 M22 83.64(17) 14_455 .
M20 O78 M22 83.15(17) 14_455 .
C7 O80 M20 119.4(5) . .
C9 O82 M21 119.4(5) . .
C7 O84 M22 118.9(5) 14_455 .
O76 C1 O39 128.6(7) 3_565 .
O76 C1 C2A 115.5(10) 3_565 .
O39 C1 C2A 114.5(10) . .
O76 C1 C2B 114.5(10) 3_565 .
O39 C1 C2B 115.0(10) . .
C2A C1 C2B 28.0(9) . .
O43 C3 O45 129.5(8) . 3_565
O43 C3 C4A 113.7(10) . .
O45 C3 C4A 115.2(10) 3_565 .
O43 C3 C4B 114.2(9) . .
O45 C3 C4B 114.7(9) 3_565 .
C4A C3 C4B 28.5(8) . .
O74 C5 O31 128.6(7) . .
O74 C5 C6B 114.9(10) . .
O31 C5 C6B 114.5(10) . .
O74 C5 C6A 115.6(9) . .
O31 C5 C6A 114.7(9) . .
C6B C5 C6A 27.0(9) . .
O80 C7 O84 129.8(7) . 15
O80 C7 C8B 115.7(10) . .
O84 C7 C8B 113.5(10) 15 .
O80 C7 C8A 115.6(9) . .
O84 C7 C8A 112.4(9) 15 .
C8B C7 C8A 27.9(9) . .
O82 C9 O35 129.5(7) . 15
O82 C9 C10A 115.0(9) . .
O35 C9 C10A 114.5(9) 15 .
O82 C9 C10B 115.8(10) . .
O35 C9 C10B 112.8(10) 15 .
C10A C9 C10B 26.4(8) . .
O86A C2A O85A 129(2) . .
O86A C2A C1 115.7(17) . .
O85A C2A C1 115.1(17) . .
O88A C4A O87A 126(2) . .
O88A C4A C3 117.3(17) . .
O87A C4A C3 116.1(17) . .
O89A C6A O90A 125.0(19) . .
O89A C6A C5 117.2(15) . .
O90A C6A C5 117.5(15) . .
O91A C8A O92A 130(2) . .
O91A C8A C7 115.8(16) . .
O92A C8A C7 113.3(16) . .
O93A C10A O94A 128(2) . .
O93A C10A C9 115.8(16) . .
O94A C10A C9 115.6(15) . .
O85B C2B O86B 126(2) . .
O85B C2B C1 117.9(17) . .
O86B C2B C1 116.0(16) . .
O87B C4B O88B 127.2(19) . .
O87B C4B C3 115.8(16) . .
O88B C4B C3 116.6(16) . .
O90B C6B O89B 130(2) . .
O90B C6B C5 114.7(18) . .
O89B C6B C5 115.0(18) . .
O91B C8B O92B 128(2) . .
O91B C8B C7 116.7(17) . .
O92B C8B C7 114.9(17) . .
O94B C10B O93B 130(2) . .
O94B C10B C9 114.6(17) . .
O93B C10B C9 113.9(17) . .

loop_
_geom_bond_atom_site_label_1
_geom_bond_atom_site_label_2
_geom_bond_distance
_geom_bond_site_symmetry_2
M1 O7 1.680(5) .
M1 O6 2.002(4) .
M1 O3 2.003(4) .
M1 O4 2.009(4) .
M1 O5 2.010(4) .
M1 O2 2.011(4) .
M1 O1 2.316(5) .
M2A M2B 0.747(12) .
M2A O11 1.694(5) .
M2A O9 1.779(4) .
M2A O8 1.794(4) .
M2A O6 2.054(4) .
M2A O2 2.055(4) .
M2A O10 2.405(5) .
M2B O10 1.658(13) .
M2B O9 1.819(9) .
M2B O8 1.820(9) .
M2B O6 2.034(8) .
M2B O2 2.049(9) .
M2B O11 2.438(13) .
M3A M3B 0.73(2) .
M3A O14 1.690(5) .
M3A O12 1.791(4) .
M3A O13 1.801(4) .
M3A O4 2.058(4) .
M3A O2 2.059(4) .
M3A O15 2.419(5) .
M3B O15 1.69(2) .
M3B O12 1.834(14) .
M3B O13 1.855(14) .
M3B O4 2.016(13) .
M3B O2 2.021(13) .
M3B O14 2.41(2) .
M4 O17 1.700(5) .
M4 O18 1.790(4) .
M4 O16 1.795(4) .
M4 O5 2.053(4) .
M4 O4 2.053(4) .
M4 O19 2.409(5) .
M5A M5B 0.709(16) .
M5A O22 1.694(5) .
M5A O21 1.789(4) .
M5A O20 1.790(4) .
M5A O5 2.056(4) .
M5A O3 2.060(4) .
M5A O23 2.409(5) .
M5B O23 1.701(17) .
M5B O21 1.805(10) .
M5B O20 1.805(10) .
M5B O5 2.054(10) .
M5B O3 2.057(10) .
M5B O22 2.401(17) .
M6A M6B 0.708(8) .
M6A O26 1.692(5) .
M6A O25 1.781(4) .
M6A O24 1.790(5) .
M6A O6 2.058(4) .
M6A O3 2.059(4) .
M6A O27 2.397(5) .
M6B O27 1.690(10) .
M6B O24 1.801(7) .
M6B O25 1.807(7) .
M6B O3 2.052(7) .
M6B O6 2.066(7) .
M6B O26 2.398(10) .
M7 O30 1.679(5) .
M7 O28 1.937(4) .
M7 O29 1.947(4) .
M7 O8 2.048(4) .
M7 O25 2.060(4) .
M7 O31 2.345(5) .
M7 M18 2.5870(7) .
M8 O34 1.690(5) .
M8 O32 1.945(4) .
M8 O33 1.947(4) .
M8 O13 2.035(4) .
M8 O9 2.055(4) .
M8 O35 2.367(5) .
M8 M21 2.5843(7) 14_455
M9 O38 1.689(5) .
M9 O37 1.942(4) .
M9 O36 1.943(4) .
M9 O18 2.045(4) .
M9 O12 2.052(4) .
M9 O39 2.340(5) .
M9 M19 2.5894(7) 3_565
M10 O42 1.689(5) .
M10 O40 1.943(4) .
M10 O41 1.946(4) .
M10 O16 2.044(4) .
M10 O20 2.051(4) .
M10 O43 2.345(5) .
M10 M11 2.5884(7) 3_565
M11 O44 1.680(5) .
M11 O41 1.939(4) 2_665
M11 O40 1.946(4) 2_665
M11 O24 2.050(5) .
M11 O21 2.052(4) .
M11 O45 2.348(5) .
M11 M10 2.5883(7) 2_665
M12 O52 1.672(5) .
M12 O51 2.005(4) .
M12 O49 2.006(4) .
M12 O48 2.006(4) .
M12 O47 2.009(4) .
M12 O46 2.014(4) .
M12 O50 2.323(5) .
M13A M13B 0.709(11) .
M13A O55 1.697(5) .
M13A O54 1.782(4) .
M13A O53 1.788(5) .
M13A O48 2.056(4) .
M13A O49 2.062(4) .
M13A O56 2.409(5) .
M13B O56 1.701(12) .
M13B O53 1.814(8) .
M13B O54 1.822(8) .
M13B O48 2.023(8) .
M13B O49 2.045(8) .
M13B O55 2.402(13) .
M14A M14B 0.736(8) .
M14A O59 1.688(5) .
M14A O57 1.790(4) .
M14A O58 1.793(4) .
M14A O47 2.055(4) .
M14A O48 2.059(4) .
M14A O60 2.414(5) .
M14B O60 1.678(10) .
M14B O57 1.813(7) .
M14B O58 1.825(7) .
M14B O48 2.044(7) .
M14B O47 2.048(7) .
M14B O59 2.421(10) .
M15A M15B 0.726(14) .
M15A O63 1.701(5) .
M15A O62 1.789(4) .
M15A O61 1.790(4) .
M15A O46 2.058(4) .
M15A O47 2.061(4) .
M15A O64 2.408(5) .
M15B O64 1.682(15) .
M15B O61 1.831(9) .
M15B O62 1.847(10) .
M15B O47 2.017(9) .
M15B O46 2.031(9) .
M15B O63 2.422(15) .
M16A M16B 0.659(15) .
M16A O67 1.696(5) .
M16A O66 1.786(5) .
M16A O65 1.794(4) .
M16A O46 2.046(4) .
M16A O51 2.054(4) .
M16A O68 2.394(5) .
M16B O68 1.737(16) .
M16B O65 1.792(9) .
M16B O66 1.843(9) .
M16B O51 1.999(9) .
M16B O46 2.036(9) .
M16B O67 2.351(16) .
M17A M17B 0.760(12) .
M17A O71 1.687(5) .
M17A O70 1.790(4) .
M17A O69 1.794(4) .
M17A O49 2.056(4) .
M17A O51 2.069(4) .
M17A O72 2.414(5) .
M17B O72 1.654(13) .
M17B O70 1.829(9) .
M17B O69 1.839(9) .
M17B O49 2.036(9) .
M17B O51 2.055(9) .
M17B O71 2.444(13) .
M18 O73 1.685(5) .
M18 O28 1.940(4) .
M18 O29 1.941(4) .
M18 O54 2.049(4) .
M18 O70 2.054(4) .
M18 O74 2.346(5) .
M19 O75 1.683(5) .
M19 O37 1.944(4) 2_665
M19 O36 1.947(4) 2_665
M19 O57 2.049(4) .
M19 O53 2.052(5) .
M19 O76 2.357(5) .
M19 M9 2.5895(7) 2_665
M20 O79 1.679(5) .
M20 O77 1.936(4) 15
M20 O78 1.946(4) 15
M20 O58 2.045(4) .
M20 O61 2.045(4) .
M20 O80 2.352(5) .
M20 M22 2.5829(7) 15
M21 O81 1.695(5) .
M21 O32 1.939(4) 15
M21 O33 1.940(4) 15
M21 O66 2.044(5) .
M21 O62 2.047(4) .
M21 O82 2.344(5) .
M21 M8 2.5843(7) 15
M22 O83 1.681(5) .
M22 O77 1.938(4) .
M22 O78 1.947(4) .
M22 O69 2.042(4) .
M22 O65 2.049(4) .
M22 O84 2.348(5) .
M22 M20 2.5830(7) 14_455
O31 C5 1.250(10) .
O32 M21 1.940(4) 14_455
O33 M21 1.940(4) 14_455
O35 C9 1.248(10) 14_455
O36 M19 1.947(4) 3_565
O37 M19 1.944(4) 3_565
O39 C1 1.259(9) .
O40 M11 1.946(4) 3_565
O41 M11 1.939(4) 3_565
O43 C3 1.238(9) .
O45 C3 1.241(10) 2_665
O74 C5 1.245(9) .
O76 C1 1.236(10) 2_665
O77 M20 1.936(4) 14_455
O78 M20 1.946(4) 14_455
O80 C7 1.227(9) .
O82 C9 1.240(10) .
O84 C7 1.260(9) 14_455
C1 O76 1.236(10) 3_565
C1 C2A 1.60(2) .
C1 C2B 1.61(2) .
C3 O45 1.241(10) 3_565
C3 C4A 1.60(2) .
C3 C4B 1.64(2) .
C5 C6B 1.57(2) .
C5 C6A 1.588(19) .
C7 O84 1.260(9) 15
C7 C8B 1.59(2) .
C7 C8A 1.62(2) .
C9 O35 1.248(10) 15
C9 C10A 1.60(2) .
C9 C10B 1.60(2) .
C2A O86A 1.23(2) .
C2A O85A 1.26(3) .
C4A O88A 1.25(3) .
C4A O87A 1.26(2) .
C6A O89A 1.22(2) .
C6A O90A 1.25(2) .
C8A O91A 1.23(2) .
C8A O92A 1.26(2) .
C10A O93A 1.24(2) .
C10A O94A 1.25(2) .
C2B O85B 1.21(2) .
C2B O86B 1.23(2) .
C4B O87B 1.21(2) .
C4B O88B 1.24(2) .
C6B O90B 1.28(3) .
C6B O89B 1.28(3) .
C8B O91B 1.24(2) .
C8B O92B 1.27(3) .
C10B O94B 1.24(2) .
C10B O93B 1.27(3) .
O106 O137 1.72(4) .
O115 O136 1.71(4) .
O116 O134 1.61(4) .
